data_7062738
loop_
_publ_author_name
'Estifanos Filkale, Adelew'
'Gangwar, Manoj Kumar'
'Pandey, Indresh Kumar'
'Butcher, Ray'

_publ_section_title
;
 Binuclear cobalt(ii) complexes: synthesis, structure, characterizations
 and catalytic applications in acceptor-less dehydrogenation (AD) of
 primary alcohols into aldehydes
;
_journal_issue 42
_journal_name_full 'New Journal of Chemistry'
_journal_page_first 19657
_journal_page_last 19671
_journal_paper_doi 10.1039/D3NJ03632D
_journal_volume 47
_journal_year 2023
_chemical_absolute_configuration ad
_chemical_formula_moiety 'C62 H57 Co2 N5 O5'
_chemical_formula_sum 'C62 H57 Co2 N5 O5'
_chemical_formula_weight 1069.99
_chemical_name_systematic 'Department of ChemistryUniversity of AnywhereSometownSomewhere, UK'
_space_group_crystal_system orthorhombic
_space_group_IT_number 19
_space_group_name_Hall 'P 2ac 2ab'
_space_group_name_H-M_alt 'P 21 21 21'
_atom_sites_solution_hydrogens geom
_atom_sites_solution_primary direct
_atom_sites_solution_secondary difmap
_audit_creation_method SHELXL-97
_audit_update_record
;
2015-02-13 deposited with the CCDC.	2023-09-21 downloaded from the CCDC.
;
_cell_angle_alpha 90.00
_cell_angle_beta 90.00
_cell_angle_gamma 90.00
_cell_formula_units_Z 4
_cell_length_a 12.078(2)
_cell_length_b 13.095(2)
_cell_length_c 33.434(5)
_cell_measurement_temperature 100(2)
_cell_measurement_theta_max 25.00
_cell_measurement_theta_min 3.59
_cell_volume 5288.0(14)
_computing_cell_refinement 'CrystalClear-SM Expert 2.0 r4'
_computing_data_collection 'CrystalClear-SM Expert 2.0 r4 (Rigaku, 2009)'
_computing_data_reduction 'CrystalClear-SM Expert 2.0 r4'
_computing_molecular_graphics 'CrystalStructure 4.0 (Rigaku, 2010)'
_computing_publication_material 'CrystalStructure 4.0'
_computing_structure_refinement 'SHELXL97 (Sheldrick, 2008)'
_computing_structure_solution 'SHELXS86 (Sheldrick, 1985)'
_diffrn_ambient_temperature 100(2)
_diffrn_measured_fraction_theta_full 0.985
_diffrn_measured_fraction_theta_max 0.985
_diffrn_measurement_device_type 'Rigaku Saturn724+'
_diffrn_measurement_method \w
_diffrn_radiation_monochromator graphite
_diffrn_radiation_source 'fine-focus sealed tube'
_diffrn_radiation_type MoK\a
_diffrn_radiation_wavelength 0.71075
_diffrn_reflns_av_R_equivalents 0.0722
_diffrn_reflns_av_sigmaI/netI 0.1201
_diffrn_reflns_limit_h_max 14
_diffrn_reflns_limit_h_min -14
_diffrn_reflns_limit_k_max 15
_diffrn_reflns_limit_k_min -13
_diffrn_reflns_limit_l_max 37
_diffrn_reflns_limit_l_min -39
_diffrn_reflns_number 32627
_diffrn_reflns_theta_full 25.00
_diffrn_reflns_theta_max 25.00
_diffrn_reflns_theta_min 3.59
_diffrn_standards_number 0
_exptl_absorpt_coefficient_mu 0.683
_exptl_absorpt_correction_T_max 0.872
_exptl_absorpt_correction_T_min 0.872
_exptl_absorpt_correction_type multi-scan
_exptl_absorpt_process_details 'NUMABS (Rigaku, 1999)'
_exptl_crystal_colour Colorless
_exptl_crystal_density_diffrn 1.344
_exptl_crystal_density_method 'not measured'
_exptl_crystal_description Prism
_exptl_crystal_F_000 2232
_exptl_crystal_size_max 0.20
_exptl_crystal_size_mid 0.20
_exptl_crystal_size_min 0.20
_platon_squeeze_details
;
;
_refine_diff_density_max 0.580
_refine_diff_density_min -0.491
_refine_diff_density_rms 0.074
_refine_ls_abs_structure_details 'Flack H D (1983), Acta Cryst. A39, 876-881'
_refine_ls_abs_structure_Flack 0.227(14)
_refine_ls_extinction_method none
_refine_ls_goodness_of_fit_ref 0.959
_refine_ls_hydrogen_treatment constr
_refine_ls_matrix_type full
_refine_ls_number_parameters 679
_refine_ls_number_reflns 9179
_refine_ls_number_restraints 0
_refine_ls_restrained_S_all 0.959
_refine_ls_R_factor_all 0.0635
_refine_ls_R_factor_gt 0.0415
_refine_ls_shift/su_max 0.001
_refine_ls_shift/su_mean 0.000
_refine_ls_structure_factor_coef Fsqd
_refine_ls_weighting_details 'calc w=1/[\s^2^(Fo^2^)+(0.0242P)^2^+0.0000P] where P=(Fo^2^+2Fc^2^)/3'
_refine_ls_weighting_scheme calc
_refine_ls_wR_factor_gt 0.0875
_refine_ls_wR_factor_ref 0.1041
_reflns_number_gt 6718
_reflns_number_total 9179
_reflns_threshold_expression >2sigma(I)
_cod_data_source_file d3nj03632d2.cif
_cod_data_source_block ae-3-51
_cod_depositor_comments
;
The following automatic conversions were performed:

data item '_space_group_crystal_system' value 'Orthorhombic' was
changed to 'orthorhombic' in accordance with the
/home/data/users/saulius/crontab/automatic-downloads/rss-feeds/RSC/lib/dictionaries/cif_core.dic
dictionary named 'cif_core.dic' version 2.4.2 last updated on
2011-04-26.

Automatic conversion script
Id: cif_fix_values 8170 2020-07-09 18:12:32Z antanas 

 Adding full bibliography for 7062737--7062739.cif.
;
_cod_database_code 7062738

loop_
_symmetry_equiv_pos_as_xyz
'x, y, z'
'x+1/2, -y+1/2, -z'
'-x, y+1/2, -z+1/2'
'-x+1/2, -y, z+1/2'

loop_
_atom_site_label
_atom_site_type_symbol
_atom_site_fract_x
_atom_site_fract_y
_atom_site_fract_z
_atom_site_U_iso_or_equiv
_atom_site_adp_type
_atom_site_occupancy
_atom_site_symmetry_multiplicity
_atom_site_calc_flag
_atom_site_refinement_flags
_atom_site_disorder_assembly
_atom_site_disorder_group
Co1 Co 0.78407(5) 0.85417(4) 0.124533(18) 0.01508(14) Uani 1 1 d . . .
Co2 Co 1.02931(5) 0.53920(4) 0.106671(18) 0.01509(14) Uani 1 1 d . . .
O3 O 0.8714(2) 0.5376(2) 0.10041(8) 0.0154(6) Uani 1 1 d . . .
O4 O 0.7198(2) 0.72304(19) 0.11994(9) 0.0167(7) Uani 1 1 d . . .
O2 O 1.0925(2) 0.6699(2) 0.11797(8) 0.0182(7) Uani 1 1 d . . .
O5 O 0.9077(3) 0.7204(3) 0.05218(9) 0.0259(8) Uani 1 1 d G . .
H5A H 0.8740 0.6730 0.0657 0.039 Uiso 1 1 d G . .
H5B H 0.9423 0.7611 0.0685 0.039 Uiso 1 1 d G . .
O1 O 0.9420(2) 0.8573(2) 0.12041(8) 0.0165(6) Uani 1 1 d . . .
N2 N 0.6862(3) 0.9197(2) 0.08439(10) 0.0162(8) Uani 1 1 d . . .
N5 N 0.9845(4) 1.2187(3) 0.23709(14) 0.0426(12) Uani 1 1 d . . .
N1 N 0.7765(3) 0.9135(3) 0.17956(10) 0.0169(8) Uani 1 1 d . . .
N3 N 1.0329(3) 0.4320(2) 0.14935(10) 0.0153(8) Uani 1 1 d . . .
N4 N 1.1277(3) 0.5090(2) 0.06028(11) 0.0166(8) Uani 1 1 d . . .
C9 C 0.6455(3) 0.5823(3) 0.08553(13) 0.0144(10) Uani 1 1 d . . .
C3 C 0.7988(3) 0.4977(3) 0.12536(13) 0.0147(9) Uani 1 1 d . . .
C53 C 1.1314(4) 0.3799(3) 0.16085(13) 0.0201(11) Uani 1 1 d . . .
C43 C 0.4829(3) 1.0146(3) 0.11272(13) 0.0217(11) Uani 1 1 d . . .
H43A H 0.4505 0.9763 0.0904 0.033 Uiso 1 1 calc R . .
H43B H 0.4271 1.0605 0.1241 0.033 Uiso 1 1 calc R . .
H43C H 0.5082 0.9668 0.1334 0.033 Uiso 1 1 calc R . .
C42 C 0.5811(4) 1.0771(3) 0.09760(13) 0.0176(10) Uani 1 1 d . . .
C11 C 0.6073(3) 0.4744(3) 0.14428(13) 0.0200(11) Uani 1 1 d . . .
H11 H 0.5309 0.4869 0.1395 0.024 Uiso 1 1 calc R . .
C10 C 0.6839(3) 0.5166(3) 0.11868(13) 0.0157(10) Uani 1 1 d . . .
C27 C 0.9416(4) 0.4018(3) 0.16657(13) 0.0191(11) Uani 1 1 d . . .
H27 H 0.9496 0.3525 0.1872 0.023 Uiso 1 1 calc R . .
C17 C 1.2770(3) 0.8503(3) 0.04051(14) 0.0248(11) Uani 1 1 d . . .
H17 H 1.3180 0.8930 0.0229 0.030 Uiso 1 1 calc R . .
C37 C 0.6770(3) 1.0306(3) 0.08247(13) 0.0150(10) Uani 1 1 d . . .
C12 C 0.6374(4) 0.4136(3) 0.17728(14) 0.0231(11) Uani 1 1 d . . .
H12 H 0.5831 0.3867 0.1949 0.028 Uiso 1 1 calc R . .
C19 C 1.1686(3) 0.8309(3) 0.10116(14) 0.0184(10) Uani 1 1 d . . .
C60 C 1.1982(4) 0.5443(4) 0.19374(15) 0.0318(12) Uani 1 1 d . . .
H60A H 1.1935 0.5868 0.1697 0.048 Uiso 1 1 calc R . .
H60B H 1.2612 0.5664 0.2100 0.048 Uiso 1 1 calc R . .
H60C H 1.1297 0.5513 0.2093 0.048 Uiso 1 1 calc R . .
C4 C 0.6643(3) 0.6905(3) 0.08881(13) 0.0151(10) Uani 1 1 d . . .
C52 C 1.3280(4) 0.3956(4) 0.07764(15) 0.0279(12) Uani 1 1 d . . .
H52A H 1.3566 0.4553 0.0633 0.042 Uiso 1 1 calc R . .
H52B H 1.3868 0.3444 0.0802 0.042 Uiso 1 1 calc R . .
H52C H 1.3029 0.4164 0.1043 0.042 Uiso 1 1 calc R . .
C5 C 0.6165(3) 0.7558(3) 0.05954(13) 0.0154(10) Uani 1 1 d . . .
C20 C 1.1289(4) 0.8736(3) 0.13979(14) 0.0183(10) Uani 1 1 d . . .
C25 C 0.8673(4) 0.9366(3) 0.19877(14) 0.0224(11) Uani 1 1 d . . .
H25 H 0.8575 0.9668 0.2244 0.027 Uiso 1 1 calc R . .
C61 C 1.0284(4) 1.1987(3) 0.26608(16) 0.0300(12) Uani 1 1 d . . .
C15 C 1.1985(3) 0.6849(3) 0.05731(13) 0.0168(10) Uani 1 1 d . . .
C50 C 1.0496(4) 0.3641(3) 0.02388(12) 0.0193(10) Uani 1 1 d . . .
C23 C 1.0618(4) 0.9553(3) 0.21358(14) 0.0257(11) Uani 1 1 d . . .
H23 H 1.0394 0.9837 0.2384 0.031 Uiso 1 1 calc R . .
C49 C 1.0575(4) 0.2629(3) 0.01241(14) 0.0276(12) Uani 1 1 d . . .
H49 H 0.9988 0.2330 -0.0024 0.033 Uiso 1 1 calc R . .
C8 C 0.5856(3) 0.5454(3) 0.05377(13) 0.0174(10) Uani 1 1 d . . .
H8 H 0.5746 0.4738 0.0515 0.021 Uiso 1 1 calc R . .
C28 C 1.1894(3) 0.5801(3) 0.04460(13) 0.0160(10) Uani 1 1 d . . .
H28 H 1.2333 0.5606 0.0223 0.019 Uiso 1 1 calc R . .
C14 C 0.8290(3) 0.4345(3) 0.15793(13) 0.0142(10) Uani 1 1 d . . .
C40 C 0.6679(4) 1.2406(4) 0.08574(14) 0.0304(13) Uani 1 1 d . . .
H40 H 0.6648 1.3131 0.0868 0.036 Uiso 1 1 calc R . .
C24 C 0.9800(4) 0.9225(3) 0.18632(13) 0.0183(10) Uani 1 1 d . . .
C44 C 0.8693(3) 1.0361(4) 0.05255(14) 0.0263(11) Uani 1 1 d . . .
H44A H 0.9139 1.0097 0.0747 0.039 Uiso 1 1 calc R . .
H44B H 0.9128 1.0859 0.0373 0.039 Uiso 1 1 calc R . .
H44C H 0.8477 0.9796 0.0350 0.039 Uiso 1 1 calc R . .
C26 C 0.6250(3) 0.8652(3) 0.06025(13) 0.0153(9) Uani 1 1 d . . .
H26 H 0.5818 0.9016 0.0413 0.018 Uiso 1 1 calc R . .
C13 C 0.7487(4) 0.3945(3) 0.18306(14) 0.0195(11) Uani 1 1 d . . .
H13 H 0.7709 0.3528 0.2049 0.023 Uiso 1 1 calc R . .
C38 C 0.7671(4) 1.0871(3) 0.06887(14) 0.0216(11) Uani 1 1 d . . .
C1 C 1.0126(3) 0.8840(3) 0.14838(14) 0.0177(10) Uani 1 1 d . . .
C6 C 0.5539(3) 0.7132(3) 0.02796(13) 0.0179(10) Uani 1 1 d . . .
H6 H 0.5207 0.7571 0.0088 0.021 Uiso 1 1 calc R . .
C21 C 1.2044(4) 0.9074(3) 0.16821(15) 0.0268(12) Uani 1 1 d . . .
H21 H 1.2811 0.9032 0.1622 0.032 Uiso 1 1 calc R . .
C34 C 0.5933(4) 0.8775(4) 0.20901(14) 0.0263(12) Uani 1 1 d . . .
C7 C 0.5404(4) 0.6099(3) 0.02466(13) 0.0205(10) Uani 1 1 d . . .
H7 H 0.5005 0.5821 0.0027 0.025 Uiso 1 1 calc R . .
C39 C 0.7607(4) 1.1929(3) 0.07109(14) 0.0260(12) Uani 1 1 d . . .
H39 H 0.8216 1.2329 0.0623 0.031 Uiso 1 1 calc R . .
C54 C 1.2136(4) 0.4333(4) 0.18173(13) 0.0243(11) Uani 1 1 d . . .
C18 C 1.2298(4) 0.8903(3) 0.07553(14) 0.0221(11) Uani 1 1 d . . .
H18 H 1.2406 0.9605 0.0817 0.027 Uiso 1 1 calc R . .
C2 C 1.1497(3) 0.7256(3) 0.09247(13) 0.0153(10) Uani 1 1 d . . .
C48 C 1.1483(4) 0.2047(4) 0.02188(15) 0.0335(13) Uani 1 1 d . . .
H48 H 1.1511 0.1350 0.0141 0.040 Uiso 1 1 calc R . .
C45 C 1.1379(4) 0.4067(3) 0.04508(13) 0.0185(10) Uani 1 1 d . . .
C22 C 1.1722(4) 0.9475(3) 0.20535(15) 0.0300(12) Uani 1 1 d . . .
H22 H 1.2260 0.9687 0.2243 0.036 Uiso 1 1 calc R . .
C58 C 1.1450(4) 0.2763(3) 0.15094(15) 0.0266(12) Uani 1 1 d . . .
C16 C 1.2630(3) 0.7488(3) 0.03214(14) 0.0203(10) Uani 1 1 d . . .
H16 H 1.2971 0.7206 0.0090 0.024 Uiso 1 1 calc R . .
C29 C 0.6751(4) 0.9478(4) 0.19680(13) 0.0215(11) Uani 1 1 d . . .
C30 C 0.6563(4) 1.0537(3) 0.19891(13) 0.0235(11) Uani 1 1 d . . .
C55 C 1.3129(4) 0.3840(4) 0.19109(14) 0.0316(13) Uani 1 1 d . . .
H55 H 1.3702 0.4204 0.2043 0.038 Uiso 1 1 calc R . .
C46 C 1.2316(4) 0.3503(3) 0.05456(13) 0.0209(10) Uani 1 1 d . . .
C47 C 1.2349(4) 0.2471(4) 0.04259(15) 0.0284(12) Uani 1 1 d . . .
H47 H 1.2977 0.2066 0.0489 0.034 Uiso 1 1 calc R . .
C41 C 0.5787(4) 1.1826(3) 0.09898(14) 0.0274(12) Uani 1 1 d . . .
H41 H 0.5149 1.2161 0.1092 0.033 Uiso 1 1 calc R . .
C51 C 0.9491(4) 0.4273(3) 0.01260(14) 0.0272(12) Uani 1 1 d . . .
H51A H 0.9069 0.3917 -0.0082 0.041 Uiso 1 1 calc R . .
H51B H 0.9732 0.4939 0.0025 0.041 Uiso 1 1 calc R . .
H51C H 0.9023 0.4371 0.0362 0.041 Uiso 1 1 calc R . .
C57 C 1.2437(4) 0.2294(4) 0.16136(15) 0.0362(14) Uani 1 1 d . . .
H57 H 1.2541 0.1594 0.1549 0.043 Uiso 1 1 calc R . .
C59 C 1.0578(4) 0.2164(3) 0.12924(15) 0.0300(12) Uani 1 1 d . . .
H59A H 0.9982 0.1986 0.1479 0.045 Uiso 1 1 calc R . .
H59B H 1.0906 0.1538 0.1184 0.045 Uiso 1 1 calc R . .
H59C H 1.0277 0.2576 0.1073 0.045 Uiso 1 1 calc R . .
C32 C 0.4746(4) 1.0195(4) 0.22680(14) 0.0342(13) Uani 1 1 d . . .
H32 H 0.4066 1.0439 0.2374 0.041 Uiso 1 1 calc R . .
C62 C 1.0849(4) 1.1705(3) 0.30347(15) 0.0327(13) Uani 1 1 d . . .
H62A H 1.1037 1.0977 0.3028 0.049 Uiso 1 1 calc R . .
H62B H 1.0359 1.1841 0.3262 0.049 Uiso 1 1 calc R . .
H62C H 1.1528 1.2109 0.3063 0.049 Uiso 1 1 calc R . .
C36 C 0.7400(4) 1.1296(3) 0.18397(15) 0.0317(13) Uani 1 1 d . . .
H36A H 0.7999 1.1362 0.2036 0.047 Uiso 1 1 calc R . .
H36B H 0.7043 1.1960 0.1802 0.047 Uiso 1 1 calc R . .
H36C H 0.7705 1.1059 0.1584 0.047 Uiso 1 1 calc R . .
C35 C 0.6144(4) 0.7633(4) 0.20808(16) 0.0375(14) Uani 1 1 d . . .
H35A H 0.6404 0.7435 0.1814 0.056 Uiso 1 1 calc R . .
H35B H 0.5456 0.7269 0.2142 0.056 Uiso 1 1 calc R . .
H35C H 0.6708 0.7458 0.2280 0.056 Uiso 1 1 calc R . .
C33 C 0.4941(4) 0.9151(4) 0.22315(14) 0.0343(13) Uani 1 1 d . . .
H33 H 0.4374 0.8685 0.2306 0.041 Uiso 1 1 calc R . .
C31 C 0.5560(4) 1.0873(4) 0.21469(15) 0.0362(14) Uani 1 1 d . . .
H31 H 0.5431 1.1585 0.2172 0.043 Uiso 1 1 calc R . .
C56 C 1.3281(5) 0.2816(4) 0.18104(16) 0.0413(15) Uani 1 1 d . . .
H56 H 1.3953 0.2478 0.1876 0.050 Uiso 1 1 calc R . .

loop_
_atom_site_aniso_label
_atom_site_aniso_U_11
_atom_site_aniso_U_22
_atom_site_aniso_U_33
_atom_site_aniso_U_23
_atom_site_aniso_U_13
_atom_site_aniso_U_12
Co1 0.0160(3) 0.0131(3) 0.0162(3) -0.0007(3) -0.0025(3) 0.0014(2)
Co2 0.0129(3) 0.0156(3) 0.0167(3) 0.0019(3) 0.0011(3) 0.0001(2)
O3 0.0162(15) 0.0137(14) 0.0164(17) 0.0016(14) 0.0054(13) 0.0008(13)
O4 0.0185(16) 0.0132(14) 0.0185(18) -0.0032(13) -0.0044(14) 0.0002(13)
O2 0.0226(16) 0.0158(15) 0.0161(18) 0.0032(13) -0.0014(13) -0.0015(12)
O5 0.022(2) 0.034(2) 0.021(2) 0.0036(16) -0.0010(15) -0.0102(15)
O1 0.0163(15) 0.0187(14) 0.0144(17) -0.0049(14) -0.0049(13) -0.0004(13)
N2 0.019(2) 0.0123(18) 0.017(2) 0.0011(16) 0.0007(17) 0.0008(15)
N5 0.064(3) 0.032(3) 0.032(3) 0.006(2) -0.012(3) -0.001(2)
N1 0.021(2) 0.0145(18) 0.015(2) -0.0013(16) -0.0058(17) 0.0051(16)
N3 0.0170(19) 0.0130(18) 0.016(2) -0.0018(15) -0.0014(17) -0.0003(16)
N4 0.014(2) 0.0185(19) 0.018(2) 0.0019(16) 0.0007(16) -0.0012(15)
C9 0.008(2) 0.012(2) 0.023(3) -0.0005(19) 0.0036(19) 0.0005(17)
C3 0.023(2) 0.0051(18) 0.016(2) -0.0048(19) 0.003(2) -0.0014(17)
C53 0.016(2) 0.027(3) 0.018(3) 0.007(2) 0.003(2) 0.006(2)
C43 0.015(2) 0.028(2) 0.022(3) -0.003(2) -0.001(2) 0.0073(19)
C42 0.021(2) 0.022(2) 0.010(3) 0.003(2) -0.0070(19) 0.0042(19)
C11 0.014(2) 0.018(2) 0.028(3) -0.007(2) 0.002(2) 0.0008(18)
C10 0.016(2) 0.009(2) 0.022(3) -0.0070(19) 0.000(2) -0.0024(16)
C27 0.029(3) 0.013(2) 0.016(3) -0.001(2) -0.004(2) 0.0034(19)
C17 0.016(2) 0.030(3) 0.028(3) 0.014(2) -0.003(2) -0.003(2)
C37 0.019(2) 0.011(2) 0.015(3) 0.0008(19) -0.0063(19) 0.0028(18)
C12 0.019(3) 0.023(2) 0.028(3) 0.003(2) 0.003(2) 0.000(2)
C19 0.013(2) 0.016(2) 0.026(3) 0.004(2) -0.005(2) -0.0020(17)
C60 0.033(3) 0.037(3) 0.025(3) 0.002(3) -0.011(2) 0.001(2)
C4 0.009(2) 0.017(2) 0.020(3) -0.005(2) 0.0023(19) 0.0014(17)
C52 0.018(3) 0.036(3) 0.029(3) 0.001(2) -0.002(2) 0.003(2)
C5 0.013(2) 0.012(2) 0.021(3) -0.001(2) -0.0011(19) 0.0018(17)
C20 0.021(2) 0.008(2) 0.026(3) 0.0055(19) -0.005(2) -0.0049(18)
C25 0.033(3) 0.011(2) 0.024(3) -0.003(2) -0.005(2) 0.004(2)
C61 0.038(3) 0.021(3) 0.031(3) 0.000(2) -0.002(3) -0.006(2)
C15 0.012(2) 0.019(2) 0.019(3) 0.002(2) -0.0052(19) -0.0001(18)
C50 0.023(3) 0.021(2) 0.014(2) -0.002(2) 0.0020(19) -0.002(2)
C23 0.033(3) 0.021(2) 0.023(3) -0.007(2) -0.006(2) 0.001(2)
C49 0.035(3) 0.025(3) 0.023(3) -0.007(2) 0.003(2) -0.005(2)
C8 0.015(2) 0.012(2) 0.026(3) -0.001(2) 0.002(2) -0.0001(18)
C28 0.012(2) 0.024(2) 0.012(2) 0.001(2) -0.0007(19) 0.0032(19)
C14 0.013(2) 0.012(2) 0.017(3) -0.0058(19) 0.0018(18) -0.0023(17)
C40 0.048(3) 0.017(2) 0.026(3) 0.005(2) -0.010(3) 0.005(2)
C24 0.019(2) 0.015(2) 0.021(3) -0.002(2) -0.006(2) 0.0012(19)
C44 0.017(2) 0.027(3) 0.034(3) -0.001(2) 0.002(2) -0.004(2)
C26 0.013(2) 0.018(2) 0.015(2) 0.006(2) 0.0042(19) 0.0013(19)
C13 0.028(3) 0.011(2) 0.020(3) 0.000(2) 0.000(2) 0.0017(18)
C38 0.024(3) 0.016(2) 0.025(3) 0.000(2) 0.001(2) -0.002(2)
C1 0.021(3) 0.008(2) 0.025(3) 0.0015(18) -0.005(2) -0.0010(17)
C6 0.016(2) 0.024(2) 0.014(3) 0.001(2) -0.0007(19) 0.0031(18)
C21 0.020(3) 0.021(2) 0.040(3) 0.002(2) -0.012(2) -0.006(2)
C34 0.033(3) 0.029(3) 0.017(3) -0.003(2) 0.000(2) 0.003(2)
C7 0.017(2) 0.024(2) 0.021(3) -0.008(2) -0.006(2) -0.0049(19)
C39 0.031(3) 0.021(2) 0.026(3) 0.003(2) -0.002(2) -0.001(2)
C54 0.025(3) 0.034(3) 0.015(3) 0.009(2) 0.002(2) 0.005(2)
C18 0.020(3) 0.019(2) 0.027(3) 0.004(2) -0.003(2) -0.0035(19)
C2 0.012(2) 0.021(2) 0.013(2) 0.0083(19) -0.0032(18) -0.0014(18)
C48 0.053(4) 0.023(3) 0.024(3) -0.002(2) 0.009(3) 0.001(2)
C45 0.021(3) 0.021(2) 0.013(3) -0.003(2) 0.004(2) -0.001(2)
C22 0.028(3) 0.027(3) 0.036(3) -0.009(3) -0.012(2) -0.008(2)
C58 0.024(3) 0.026(3) 0.030(3) 0.010(2) 0.009(2) 0.008(2)
C16 0.015(2) 0.029(3) 0.017(3) 0.006(2) -0.0012(19) -0.0021(19)
C29 0.023(3) 0.034(3) 0.008(2) -0.002(2) -0.0050(19) 0.009(2)
C30 0.028(3) 0.023(3) 0.020(3) -0.007(2) -0.014(2) 0.008(2)
C55 0.028(3) 0.048(3) 0.018(3) 0.006(2) -0.005(2) 0.011(2)
C46 0.024(3) 0.022(2) 0.017(3) 0.003(2) 0.006(2) 0.007(2)
C47 0.031(3) 0.027(3) 0.028(3) -0.002(2) 0.008(2) 0.008(2)
C41 0.028(3) 0.026(3) 0.028(3) -0.005(2) -0.004(2) 0.014(2)
C51 0.025(3) 0.031(3) 0.025(3) -0.003(2) -0.001(2) -0.004(2)
C57 0.042(4) 0.035(3) 0.032(3) 0.012(3) 0.009(3) 0.020(3)
C59 0.032(3) 0.026(2) 0.032(3) -0.002(2) 0.005(2) 0.008(2)
C32 0.027(3) 0.050(3) 0.025(3) -0.012(3) -0.004(2) 0.011(3)
C62 0.036(3) 0.024(3) 0.038(3) 0.002(3) -0.011(3) -0.005(2)
C36 0.036(3) 0.021(3) 0.038(3) -0.010(2) -0.014(2) 0.009(2)
C35 0.046(4) 0.033(3) 0.034(3) 0.004(3) 0.020(3) -0.005(3)
C33 0.028(3) 0.054(3) 0.021(3) -0.004(3) -0.002(2) 0.004(2)
C31 0.042(3) 0.034(3) 0.033(3) -0.014(3) -0.022(3) 0.023(3)
C56 0.031(3) 0.060(4) 0.034(4) 0.017(3) 0.003(3) 0.019(3)

loop_
_atom_type_symbol
_atom_type_description
_atom_type_scat_dispersion_real
_atom_type_scat_dispersion_imag
_atom_type_scat_source
C C 0.0033 0.0016 'International Tables Vol C Tables 4.2.6.8 and 6.1.1.4'
H H 0.0000 0.0000 'International Tables Vol C Tables 4.2.6.8 and 6.1.1.4'
Co Co 0.3494 0.9721 'International Tables Vol C Tables 4.2.6.8 and 6.1.1.4'
N N 0.0061 0.0033 'International Tables Vol C Tables 4.2.6.8 and 6.1.1.4'
O O 0.0106 0.0060 'International Tables Vol C Tables 4.2.6.8 and 6.1.1.4'

loop_
_geom_angle_atom_site_label_1
_geom_angle_atom_site_label_2
_geom_angle_atom_site_label_3
_geom_angle
_geom_angle_site_symmetry_1
_geom_angle_site_symmetry_3
_geom_angle_publ_flag
O4 Co1 O1 115.01(12) . . ?
O4 Co1 N2 95.35(13) . . ?
O1 Co1 N2 122.43(13) . . ?
O4 Co1 N1 114.14(14) . . ?
O1 Co1 N1 95.94(14) . . ?
N2 Co1 N1 115.30(14) . . ?
O2 Co2 O3 115.34(12) . . ?
O2 Co2 N4 95.36(13) . . ?
O3 Co2 N4 120.36(14) . . ?
O2 Co2 N3 118.58(13) . . ?
O3 Co2 N3 95.26(13) . . ?
N4 Co2 N3 113.74(14) . . ?
C3 O3 Co2 126.6(3) . . ?
C4 O4 Co1 124.8(3) . . ?
C2 O2 Co2 125.2(3) . . ?
H5A O5 H5B 109.5 . . ?
C1 O1 Co1 127.0(3) . . ?
C26 N2 C37 118.3(4) . . ?
C26 N2 Co1 121.3(3) . . ?
C37 N2 Co1 120.4(3) . . ?
C25 N1 C29 116.7(4) . . ?
C25 N1 Co1 120.3(3) . . ?
C29 N1 Co1 122.2(3) . . ?
C27 N3 C53 116.2(3) . . ?
C27 N3 Co2 120.6(3) . . ?
C53 N3 Co2 123.1(3) . . ?
C28 N4 C45 118.3(4) . . ?
C28 N4 Co2 120.8(3) . . ?
C45 N4 Co2 120.7(3) . . ?
C8 C9 C4 119.3(4) . . ?
C8 C9 C10 122.7(4) . . ?
C4 C9 C10 117.8(4) . . ?
O3 C3 C14 123.1(4) . . ?
O3 C3 C10 118.6(4) . . ?
C14 C3 C10 118.2(4) . . ?
C54 C53 C58 121.1(4) . . ?
C54 C53 N3 119.2(4) . . ?
C58 C53 N3 119.7(4) . . ?
C42 C43 H43A 109.5 . . ?
C42 C43 H43B 109.5 . . ?
H43A C43 H43B 109.5 . . ?
C42 C43 H43C 109.5 . . ?
H43A C43 H43C 109.5 . . ?
H43B C43 H43C 109.5 . . ?
C41 C42 C37 117.6(4) . . ?
C41 C42 C43 120.6(4) . . ?
C37 C42 C43 121.8(4) . . ?
C10 C11 C12 122.7(4) . . ?
C10 C11 H11 118.7 . . ?
C12 C11 H11 118.7 . . ?
C11 C10 C3 119.1(4) . . ?
C11 C10 C9 119.3(4) . . ?
C3 C10 C9 121.6(4) . . ?
N3 C27 C14 127.8(4) . . ?
N3 C27 H27 116.1 . . ?
C14 C27 H27 116.1 . . ?
C16 C17 C18 118.9(4) . . ?
C16 C17 H17 120.6 . . ?
C18 C17 H17 120.6 . . ?
C38 C37 C42 122.2(4) . . ?
C38 C37 N2 118.9(4) . . ?
C42 C37 N2 118.6(4) . . ?
C13 C12 C11 117.6(4) . . ?
C13 C12 H12 121.2 . . ?
C11 C12 H12 121.2 . . ?
C18 C19 C2 120.4(4) . . ?
C18 C19 C20 120.2(4) . . ?
C2 C19 C20 119.2(4) . . ?
C54 C60 H60A 109.5 . . ?
C54 C60 H60B 109.5 . . ?
H60A C60 H60B 109.5 . . ?
C54 C60 H60C 109.5 . . ?
H60A C60 H60C 109.5 . . ?
H60B C60 H60C 109.5 . . ?
O4 C4 C5 124.0(4) . . ?
O4 C4 C9 117.5(4) . . ?
C5 C4 C9 118.4(4) . . ?
C46 C52 H52A 109.5 . . ?
C46 C52 H52B 109.5 . . ?
H52A C52 H52B 109.5 . . ?
C46 C52 H52C 109.5 . . ?
H52A C52 H52C 109.5 . . ?
H52B C52 H52C 109.5 . . ?
C6 C5 C4 119.6(4) . . ?
C6 C5 C26 116.3(4) . . ?
C4 C5 C26 124.0(4) . . ?
C21 C20 C1 118.3(4) . . ?
C21 C20 C19 120.2(4) . . ?
C1 C20 C19 121.6(4) . . ?
N1 C25 C24 128.6(4) . . ?
N1 C25 H25 115.7 . . ?
C24 C25 H25 115.7 . . ?
N5 C61 C62 178.7(5) . . ?
C2 C15 C16 119.9(4) . . ?
C2 C15 C28 124.7(4) . . ?
C16 C15 C28 115.4(4) . . ?
C49 C50 C45 118.0(4) . . ?
C49 C50 C51 120.6(4) . . ?
C45 C50 C51 121.3(4) . . ?
C22 C23 C24 122.1(5) . . ?
C22 C23 H23 119.0 . . ?
C24 C23 H23 119.0 . . ?
C48 C49 C50 121.6(5) . . ?
C48 C49 H49 119.2 . . ?
C50 C49 H49 119.2 . . ?
C9 C8 C7 122.0(4) . . ?
C9 C8 H8 119.0 . . ?
C7 C8 H8 119.0 . . ?
N4 C28 C15 127.3(4) . . ?
N4 C28 H28 116.4 . . ?
C15 C28 H28 116.4 . . ?
C13 C14 C3 120.4(4) . . ?
C13 C14 C27 115.0(4) . . ?
C3 C14 C27 124.5(4) . . ?
C39 C40 C41 119.8(4) . . ?
C39 C40 H40 120.1 . . ?
C41 C40 H40 120.1 . . ?
C23 C24 C1 119.4(4) . . ?
C23 C24 C25 115.9(4) . . ?
C1 C24 C25 124.6(4) . . ?
C38 C44 H44A 109.5 . . ?
C38 C44 H44B 109.5 . . ?
H44A C44 H44B 109.5 . . ?
C38 C44 H44C 109.5 . . ?
H44A C44 H44C 109.5 . . ?
H44B C44 H44C 109.5 . . ?
N2 C26 C5 126.5(4) . . ?
N2 C26 H26 116.7 . . ?
C5 C26 H26 116.7 . . ?
C12 C13 C14 121.9(4) . . ?
C12 C13 H13 119.1 . . ?
C14 C13 H13 119.1 . . ?
C39 C38 C37 117.9(4) . . ?
C39 C38 C44 120.5(4) . . ?
C37 C38 C44 121.6(4) . . ?
O1 C1 C24 123.4(4) . . ?
O1 C1 C20 117.8(4) . . ?
C24 C1 C20 118.8(4) . . ?
C7 C6 C5 121.0(4) . . ?
C7 C6 H6 119.5 . . ?
C5 C6 H6 119.5 . . ?
C20 C21 C22 122.9(5) . . ?
C20 C21 H21 118.6 . . ?
C22 C21 H21 118.6 . . ?
C33 C34 C29 118.3(4) . . ?
C33 C34 C35 120.3(5) . . ?
C29 C34 C35 121.3(4) . . ?
C6 C7 C8 119.6(4) . . ?
C6 C7 H7 120.2 . . ?
C8 C7 H7 120.2 . . ?
C40 C39 C38 121.2(5) . . ?
C40 C39 H39 119.4 . . ?
C38 C39 H39 119.4 . . ?
C55 C54 C53 119.3(4) . . ?
C55 C54 C60 119.2(5) . . ?
C53 C54 C60 121.5(4) . . ?
C19 C18 C17 121.8(4) . . ?
C19 C18 H18 119.1 . . ?
C17 C18 H18 119.1 . . ?
O2 C2 C15 123.2(4) . . ?
O2 C2 C19 119.1(4) . . ?
C15 C2 C19 117.7(4) . . ?
C49 C48 C47 120.0(5) . . ?
C49 C48 H48 120.0 . . ?
C47 C48 H48 120.0 . . ?
C46 C45 C50 121.8(4) . . ?
C46 C45 N4 119.0(4) . . ?
C50 C45 N4 119.1(4) . . ?
C23 C22 C21 118.5(4) . . ?
C23 C22 H22 120.7 . . ?
C21 C22 H22 120.7 . . ?
C57 C58 C53 118.0(5) . . ?
C57 C58 C59 119.6(4) . . ?
C53 C58 C59 122.5(4) . . ?
C17 C16 C15 121.3(4) . . ?
C17 C16 H16 119.4 . . ?
C15 C16 H16 119.4 . . ?
C30 C29 C34 121.0(4) . . ?
C30 C29 N1 118.0(4) . . ?
C34 C29 N1 120.9(4) . . ?
C31 C30 C29 118.1(5) . . ?
C31 C30 C36 120.2(4) . . ?
C29 C30 C36 121.7(4) . . ?
C56 C55 C54 120.2(5) . . ?
C56 C55 H55 119.9 . . ?
C54 C55 H55 119.9 . . ?
C45 C46 C47 117.9(4) . . ?
C45 C46 C52 122.3(4) . . ?
C47 C46 C52 119.8(4) . . ?
C48 C47 C46 120.6(5) . . ?
C48 C47 H47 119.7 . . ?
C46 C47 H47 119.7 . . ?
C42 C41 C40 121.2(5) . . ?
C42 C41 H41 119.4 . . ?
C40 C41 H41 119.4 . . ?
C50 C51 H51A 109.5 . . ?
C50 C51 H51B 109.5 . . ?
H51A C51 H51B 109.5 . . ?
C50 C51 H51C 109.5 . . ?
H51A C51 H51C 109.5 . . ?
H51B C51 H51C 109.5 . . ?
C58 C57 C56 122.0(5) . . ?
C58 C57 H57 119.0 . . ?
C56 C57 H57 119.0 . . ?
C58 C59 H59A 109.5 . . ?
C58 C59 H59B 109.5 . . ?
H59A C59 H59B 109.5 . . ?
C58 C59 H59C 109.5 . . ?
H59A C59 H59C 109.5 . . ?
H59B C59 H59C 109.5 . . ?
C31 C32 C33 118.9(5) . . ?
C31 C32 H32 120.6 . . ?
C33 C32 H32 120.6 . . ?
C61 C62 H62A 109.5 . . ?
C61 C62 H62B 109.5 . . ?
H62A C62 H62B 109.5 . . ?
C61 C62 H62C 109.5 . . ?
H62A C62 H62C 109.5 . . ?
H62B C62 H62C 109.5 . . ?
C30 C36 H36A 109.5 . . ?
C30 C36 H36B 109.5 . . ?
H36A C36 H36B 109.5 . . ?
C30 C36 H36C 109.5 . . ?
H36A C36 H36C 109.5 . . ?
H36B C36 H36C 109.5 . . ?
C34 C35 H35A 109.5 . . ?
C34 C35 H35B 109.5 . . ?
H35A C35 H35B 109.5 . . ?
C34 C35 H35C 109.5 . . ?
H35A C35 H35C 109.5 . . ?
H35B C35 H35C 109.5 . . ?
C34 C33 C32 121.9(5) . . ?
C34 C33 H33 119.1 . . ?
C32 C33 H33 119.1 . . ?
C32 C31 C30 121.8(5) . . ?
C32 C31 H31 119.1 . . ?
C30 C31 H31 119.1 . . ?
C57 C56 C55 119.3(5) . . ?
C57 C56 H56 120.3 . . ?
C55 C56 H56 120.3 . . ?

loop_
_geom_bond_atom_site_label_1
_geom_bond_atom_site_label_2
_geom_bond_distance
_geom_bond_site_symmetry_2
_geom_bond_publ_flag
Co1 O4 1.891(3) . ?
Co1 O1 1.913(3) . ?
Co1 N2 1.984(3) . ?
Co1 N1 1.999(4) . ?
Co2 O2 1.912(3) . ?
Co2 O3 1.919(3) . ?
Co2 N4 1.993(4) . ?
Co2 N3 2.002(3) . ?
O3 C3 1.319(5) . ?
O4 C4 1.310(5) . ?
O2 C2 1.317(5) . ?
O5 H5A 0.8699 . ?
O5 H5B 0.8700 . ?
O1 C1 1.313(5) . ?
N2 C26 1.307(5) . ?
N2 C37 1.458(5) . ?
N5 C61 1.135(6) . ?
N1 C25 1.307(5) . ?
N1 C29 1.426(5) . ?
N3 C27 1.306(5) . ?
N3 C53 1.425(5) . ?
N4 C28 1.303(5) . ?
N4 C45 1.439(5) . ?
C9 C8 1.373(6) . ?
C9 C4 1.438(5) . ?
C9 C10 1.478(6) . ?
C3 C14 1.415(6) . ?
C3 C10 1.427(5) . ?
C53 C54 1.401(6) . ?
C53 C58 1.406(6) . ?
C43 C42 1.527(5) . ?
C43 H43A 0.9800 . ?
C43 H43B 0.9800 . ?
C43 H43C 0.9800 . ?
C42 C41 1.383(6) . ?
C42 C37 1.403(6) . ?
C11 C10 1.376(6) . ?
C11 C12 1.409(6) . ?
C11 H11 0.9500 . ?
C27 C14 1.454(6) . ?
C27 H27 0.9500 . ?
C17 C16 1.368(6) . ?
C17 C18 1.404(6) . ?
C17 H17 0.9500 . ?
C37 C38 1.392(6) . ?
C12 C13 1.381(6) . ?
C12 H12 0.9500 . ?
C19 C18 1.374(6) . ?
C19 C2 1.428(5) . ?
C19 C20 1.487(6) . ?
C60 C54 1.519(6) . ?
C60 H60A 0.9800 . ?
C60 H60B 0.9800 . ?
C60 H60C 0.9800 . ?
C4 C5 1.422(6) . ?
C52 C46 1.518(6) . ?
C52 H52A 0.9800 . ?
C52 H52B 0.9800 . ?
C52 H52C 0.9800 . ?
C5 C6 1.413(6) . ?
C5 C26 1.437(6) . ?
C20 C21 1.390(6) . ?
C20 C1 1.440(6) . ?
C25 C24 1.435(6) . ?
C25 H25 0.9500 . ?
C61 C62 1.471(7) . ?
C15 C2 1.419(6) . ?
C15 C16 1.420(6) . ?
C15 C28 1.441(6) . ?
C50 C49 1.384(6) . ?
C50 C45 1.396(6) . ?
C50 C51 1.516(6) . ?
C23 C22 1.364(6) . ?
C23 C24 1.412(6) . ?
C23 H23 0.9500 . ?
C49 C48 1.372(6) . ?
C49 H49 0.9500 . ?
C8 C7 1.400(6) . ?
C8 H8 0.9500 . ?
C28 H28 0.9500 . ?
C14 C13 1.386(6) . ?
C40 C39 1.373(6) . ?
C40 C41 1.391(6) . ?
C40 H40 0.9500 . ?
C24 C1 1.421(6) . ?
C44 C38 1.505(6) . ?
C44 H44A 0.9800 . ?
C44 H44B 0.9800 . ?
C44 H44C 0.9800 . ?
C26 H26 0.9500 . ?
C13 H13 0.9500 . ?
C38 C39 1.390(6) . ?
C6 C7 1.367(5) . ?
C6 H6 0.9500 . ?
C21 C22 1.403(6) . ?
C21 H21 0.9500 . ?
C34 C33 1.380(6) . ?
C34 C29 1.411(6) . ?
C34 C35 1.517(6) . ?
C7 H7 0.9500 . ?
C39 H39 0.9500 . ?
C54 C55 1.397(6) . ?
C18 H18 0.9500 . ?
C48 C47 1.372(7) . ?
C48 H48 0.9500 . ?
C45 C46 1.388(6) . ?
C22 H22 0.9500 . ?
C58 C57 1.386(6) . ?
C58 C59 1.500(6) . ?
C16 H16 0.9500 . ?
C29 C30 1.408(6) . ?
C30 C31 1.392(6) . ?
C30 C36 1.503(6) . ?
C55 C56 1.395(7) . ?
C55 H55 0.9500 . ?
C46 C47 1.410(6) . ?
C47 H47 0.9500 . ?
C41 H41 0.9500 . ?
C51 H51A 0.9800 . ?
C51 H51B 0.9800 . ?
C51 H51C 0.9800 . ?
C57 C56 1.393(7) . ?
C57 H57 0.9500 . ?
C59 H59A 0.9800 . ?
C59 H59B 0.9800 . ?
C59 H59C 0.9800 . ?
C32 C31 1.385(7) . ?
C32 C33 1.393(7) . ?
C32 H32 0.9500 . ?
C62 H62A 0.9800 . ?
C62 H62B 0.9800 . ?
C62 H62C 0.9800 . ?
C36 H36A 0.9800 . ?
C36 H36B 0.9800 . ?
C36 H36C 0.9800 . ?
C35 H35A 0.9800 . ?
C35 H35B 0.9800 . ?
C35 H35C 0.9800 . ?
C33 H33 0.9500 . ?
C31 H31 0.9500 . ?
C56 H56 0.9500 . ?

loop_
_geom_torsion_atom_site_label_1
_geom_torsion_atom_site_label_2
_geom_torsion_atom_site_label_3
_geom_torsion_atom_site_label_4
_geom_torsion
_geom_torsion_site_symmetry_1
_geom_torsion_site_symmetry_2
_geom_torsion_site_symmetry_3
_geom_torsion_site_symmetry_4
_geom_torsion_publ_flag
O2 Co2 O3 C3 -109.4(3) . . . . ?
N4 Co2 O3 C3 137.2(3) . . . . ?
N3 Co2 O3 C3 15.8(3) . . . . ?
O1 Co1 O4 C4 -107.1(3) . . . . ?
N2 Co1 O4 C4 22.5(3) . . . . ?
N1 Co1 O4 C4 143.4(3) . . . . ?
O3 Co2 O2 C2 -106.5(3) . . . . ?
N4 Co2 O2 C2 20.8(3) . . . . ?
N3 Co2 O2 C2 141.6(3) . . . . ?
O4 Co1 O1 C1 -115.5(3) . . . . ?
N2 Co1 O1 C1 129.7(3) . . . . ?
N1 Co1 O1 C1 4.6(3) . . . . ?
O4 Co1 N2 C26 -13.7(3) . . . . ?
O1 Co1 N2 C26 110.5(3) . . . . ?
N1 Co1 N2 C26 -133.6(3) . . . . ?
O4 Co1 N2 C37 163.3(3) . . . . ?
O1 Co1 N2 C37 -72.4(3) . . . . ?
N1 Co1 N2 C37 43.4(4) . . . . ?
O4 Co1 N1 C25 119.6(3) . . . . ?
O1 Co1 N1 C25 -1.2(3) . . . . ?
N2 Co1 N1 C25 -131.5(3) . . . . ?
O4 Co1 N1 C29 -71.0(3) . . . . ?
O1 Co1 N1 C29 168.2(3) . . . . ?
N2 Co1 N1 C29 38.0(4) . . . . ?
O2 Co2 N3 C27 111.6(3) . . . . ?
O3 Co2 N3 C27 -11.1(3) . . . . ?
N4 Co2 N3 C27 -137.6(3) . . . . ?
O2 Co2 N3 C53 -72.7(3) . . . . ?
O3 Co2 N3 C53 164.7(3) . . . . ?
N4 Co2 N3 C53 38.2(4) . . . . ?
O2 Co2 N4 C28 -11.9(3) . . . . ?
O3 Co2 N4 C28 111.7(3) . . . . ?
N3 Co2 N4 C28 -136.4(3) . . . . ?
O2 Co2 N4 C45 163.8(3) . . . . ?
O3 Co2 N4 C45 -72.6(3) . . . . ?
N3 Co2 N4 C45 39.3(4) . . . . ?
Co2 O3 C3 C14 -10.7(5) . . . . ?
Co2 O3 C3 C10 171.0(3) . . . . ?
C27 N3 C53 C54 -113.7(5) . . . . ?
Co2 N3 C53 C54 70.3(5) . . . . ?
C27 N3 C53 C58 66.7(5) . . . . ?
Co2 N3 C53 C58 -109.3(4) . . . . ?
C12 C11 C10 C3 0.5(6) . . . . ?
C12 C11 C10 C9 -178.0(4) . . . . ?
O3 C3 C10 C11 179.3(4) . . . . ?
C14 C3 C10 C11 1.0(5) . . . . ?
O3 C3 C10 C9 -2.2(5) . . . . ?
C14 C3 C10 C9 179.5(4) . . . . ?
C8 C9 C10 C11 -67.7(6) . . . . ?
C4 C9 C10 C11 107.0(5) . . . . ?
C8 C9 C10 C3 113.8(5) . . . . ?
C4 C9 C10 C3 -71.5(5) . . . . ?
C53 N3 C27 C14 -173.9(4) . . . . ?
Co2 N3 C27 C14 2.2(6) . . . . ?
C41 C42 C37 C38 -0.5(7) . . . . ?
C43 C42 C37 C38 -179.6(4) . . . . ?
C41 C42 C37 N2 173.9(4) . . . . ?
C43 C42 C37 N2 -5.2(6) . . . . ?
C26 N2 C37 C38 -113.0(5) . . . . ?
Co1 N2 C37 C38 69.8(5) . . . . ?
C26 N2 C37 C42 72.4(5) . . . . ?
Co1 N2 C37 C42 -104.8(4) . . . . ?
C10 C11 C12 C13 -1.5(6) . . . . ?
Co1 O4 C4 C5 -19.4(6) . . . . ?
Co1 O4 C4 C9 164.4(3) . . . . ?
C8 C9 C4 O4 178.7(4) . . . . ?
C10 C9 C4 O4 3.7(6) . . . . ?
C8 C9 C4 C5 2.2(6) . . . . ?
C10 C9 C4 C5 -172.7(4) . . . . ?
O4 C4 C5 C6 -177.2(4) . . . . ?
C9 C4 C5 C6 -1.0(6) . . . . ?
O4 C4 C5 C26 1.1(7) . . . . ?
C9 C4 C5 C26 177.3(4) . . . . ?
C18 C19 C20 C21 -61.2(6) . . . . ?
C2 C19 C20 C21 114.0(5) . . . . ?
C18 C19 C20 C1 116.9(5) . . . . ?
C2 C19 C20 C1 -67.9(5) . . . . ?
C29 N1 C25 C24 -172.3(4) . . . . ?
Co1 N1 C25 C24 -2.2(6) . . . . ?
C45 C50 C49 C48 0.9(7) . . . . ?
C51 C50 C49 C48 179.2(4) . . . . ?
C4 C9 C8 C7 -1.2(7) . . . . ?
C10 C9 C8 C7 173.5(4) . . . . ?
C45 N4 C28 C15 -174.8(4) . . . . ?
Co2 N4 C28 C15 1.0(6) . . . . ?
C2 C15 C28 N4 7.4(7) . . . . ?
C16 C15 C28 N4 -173.4(4) . . . . ?
O3 C3 C14 C13 -179.8(4) . . . . ?
C10 C3 C14 C13 -1.5(6) . . . . ?
O3 C3 C14 C27 -3.4(6) . . . . ?
C10 C3 C14 C27 174.8(4) . . . . ?
N3 C27 C14 C13 -175.6(4) . . . . ?
N3 C27 C14 C3 7.8(7) . . . . ?
C22 C23 C24 C1 -2.7(7) . . . . ?
C22 C23 C24 C25 -179.2(4) . . . . ?
N1 C25 C24 C23 179.9(4) . . . . ?
N1 C25 C24 C1 3.6(7) . . . . ?
C37 N2 C26 C5 -175.3(4) . . . . ?
Co1 N2 C26 C5 1.8(6) . . . . ?
C6 C5 C26 N2 -173.5(4) . . . . ?
C4 C5 C26 N2 8.1(7) . . . . ?
C11 C12 C13 C14 1.0(7) . . . . ?
C3 C14 C13 C12 0.5(6) . . . . ?
C27 C14 C13 C12 -176.2(4) . . . . ?
C42 C37 C38 C39 0.8(7) . . . . ?
N2 C37 C38 C39 -173.6(4) . . . . ?
C42 C37 C38 C44 -179.7(4) . . . . ?
N2 C37 C38 C44 5.8(6) . . . . ?
Co1 O1 C1 C24 -4.6(6) . . . . ?
Co1 O1 C1 C20 175.5(3) . . . . ?
C23 C24 C1 O1 -176.0(4) . . . . ?
C25 C24 C1 O1 0.2(7) . . . . ?
C23 C24 C1 C20 3.9(6) . . . . ?
C25 C24 C1 C20 -180.0(4) . . . . ?
C21 C20 C1 O1 176.1(4) . . . . ?
C19 C20 C1 O1 -2.0(6) . . . . ?
C21 C20 C1 C24 -3.8(6) . . . . ?
C19 C20 C1 C24 178.1(4) . . . . ?
C4 C5 C6 C7 -1.3(7) . . . . ?
C26 C5 C6 C7 -179.8(4) . . . . ?
C1 C20 C21 C22 2.5(6) . . . . ?
C19 C20 C21 C22 -179.4(4) . . . . ?
C5 C6 C7 C8 2.4(7) . . . . ?
C9 C8 C7 C6 -1.2(7) . . . . ?
C41 C40 C39 C38 0.5(8) . . . . ?
C37 C38 C39 C40 -0.8(7) . . . . ?
C44 C38 C39 C40 179.7(4) . . . . ?
C58 C53 C54 C55 3.1(7) . . . . ?
N3 C53 C54 C55 -176.5(4) . . . . ?
C58 C53 C54 C60 -178.0(4) . . . . ?
N3 C53 C54 C60 2.4(7) . . . . ?
C2 C19 C18 C17 -0.9(7) . . . . ?
C20 C19 C18 C17 174.3(4) . . . . ?
C16 C17 C18 C19 -1.2(7) . . . . ?
Co2 O2 C2 C15 -18.4(6) . . . . ?
Co2 O2 C2 C19 164.7(3) . . . . ?
C16 C15 C2 O2 -177.3(4) . . . . ?
C28 C15 C2 O2 1.8(7) . . . . ?
C16 C15 C2 C19 -0.3(6) . . . . ?
C28 C15 C2 C19 178.8(4) . . . . ?
C18 C19 C2 O2 178.7(4) . . . . ?
C20 C19 C2 O2 3.5(6) . . . . ?
C18 C19 C2 C15 1.6(6) . . . . ?
C20 C19 C2 C15 -173.6(4) . . . . ?
C50 C49 C48 C47 -1.2(7) . . . . ?
C49 C50 C45 C46 0.1(7) . . . . ?
C51 C50 C45 C46 -178.1(4) . . . . ?
C49 C50 C45 N4 -174.8(4) . . . . ?
C51 C50 C45 N4 7.0(6) . . . . ?
C28 N4 C45 C46 73.0(5) . . . . ?
Co2 N4 C45 C46 -102.8(4) . . . . ?
C28 N4 C45 C50 -111.9(5) . . . . ?
Co2 N4 C45 C50 72.2(5) . . . . ?
C24 C23 C22 C21 1.3(7) . . . . ?
C20 C21 C22 C23 -1.3(7) . . . . ?
C54 C53 C58 C57 -1.9(7) . . . . ?
N3 C53 C58 C57 177.7(4) . . . . ?
C54 C53 C58 C59 178.9(4) . . . . ?
N3 C53 C58 C59 -1.5(7) . . . . ?
C18 C17 C16 C15 2.4(6) . . . . ?
C2 C15 C16 C17 -1.7(6) . . . . ?
C28 C15 C16 C17 179.1(4) . . . . ?
C33 C34 C29 C30 -0.1(7) . . . . ?
C35 C34 C29 C30 -178.0(4) . . . . ?
C33 C34 C29 N1 -176.0(4) . . . . ?
C35 C34 C29 N1 6.1(7) . . . . ?
C25 N1 C29 C30 65.4(5) . . . . ?
Co1 N1 C29 C30 -104.4(4) . . . . ?
C25 N1 C29 C34 -118.6(5) . . . . ?
Co1 N1 C29 C34 71.6(5) . . . . ?
C34 C29 C30 C31 2.2(7) . . . . ?
N1 C29 C30 C31 178.2(4) . . . . ?
C34 C29 C30 C36 -176.6(4) . . . . ?
N1 C29 C30 C36 -0.6(6) . . . . ?
C53 C54 C55 C56 -2.4(7) . . . . ?
C60 C54 C55 C56 178.8(4) . . . . ?
C50 C45 C46 C47 -0.9(7) . . . . ?
N4 C45 C46 C47 174.0(4) . . . . ?
C50 C45 C46 C52 -179.9(4) . . . . ?
N4 C45 C46 C52 -5.0(6) . . . . ?
C49 C48 C47 C46 0.4(7) . . . . ?
C45 C46 C47 C48 0.6(7) . . . . ?
C52 C46 C47 C48 179.7(4) . . . . ?
C37 C42 C41 C40 0.2(7) . . . . ?
C43 C42 C41 C40 179.3(4) . . . . ?
C39 C40 C41 C42 -0.2(7) . . . . ?
C53 C58 C57 C56 0.0(7) . . . . ?
C59 C58 C57 C56 179.1(5) . . . . ?
C29 C34 C33 C32 -2.1(7) . . . . ?
C35 C34 C33 C32 175.9(5) . . . . ?
C31 C32 C33 C34 2.0(8) . . . . ?
C33 C32 C31 C30 0.2(7) . . . . ?
C29 C30 C31 C32 -2.3(7) . . . . ?
C36 C30 C31 C32 176.6(4) . . . . ?
C58 C57 C56 C55 0.8(8) . . . . ?
C54 C55 C56 C57 0.5(7) . . . . ?

loop_
_platon_squeeze_void_nr
_platon_squeeze_void_average_x
_platon_squeeze_void_average_y
_platon_squeeze_void_average_z
_platon_squeeze_void_volume
_platon_squeeze_void_count_electrons
_platon_squeeze_void_content
1 0.100 0.305 0.639 51 5 ' '
2 0.222 0.255 0.736 9 0 ' '
3 0.283 0.745 0.233 10 1 ' '
4 0.402 0.693 0.137 50 5 ' '
5 0.600 0.195 0.361 51 5 ' '
6 0.722 0.245 0.264 9 0 ' '
7 0.783 0.755 0.767 10 0 ' '
8 0.902 0.807 0.863 50 5 ' '
